data_2219325
loop_
_publ_author_name
'Sun, Yi-Feng'
'Zhang, Feng-Yu'
'Liu, Yang'
'Wang, Zi-Ying'
'Cheng, Xue-Li'

_publ_section_title 1,5-Dimethyl-4-[(<i>E</i>)-3-phenoxybenzylideneamino]-2-phenyl-1<i>H</i>-pyrazol-3(2<i>H</i>)-one
_journal_coeditor_code FJ2143
_journal_issue 9
_journal_name_full 'Acta Crystallographica Section E'
_journal_page_first o1679
_journal_paper_doi 10.1107/S1600536808024409
_journal_volume 64
_journal_year 2008
_chemical_formula_iupac 'C24 H21 N3 O2'
_chemical_formula_moiety 'C24 H21 N3 O2'
_chemical_formula_sum 'C24 H21 N3 O2'
_chemical_formula_weight 383.44
_chemical_name_systematic
;
1,5-Dimethyl-4-[(E)-3-phenoxybenzylideneamino]-2-phenyl-1<i>H</i>-
pyrazol-3(2<i>H</i>)-one
;
_space_group_IT_number 2
_symmetry_cell_setting triclinic
_symmetry_space_group_name_Hall '-P 1'
_symmetry_space_group_name_H-M 'P -1'
_atom_sites_solution_hydrogens difmap
_atom_sites_solution_primary direct
_atom_sites_solution_secondary difmap
_cell_angle_alpha 77.396(3)
_cell_angle_beta 77.587(2)
_cell_angle_gamma 76.240(3)
_cell_formula_units_Z 2
_cell_length_a 7.6640(12)
_cell_length_b 8.3593(14)
_cell_length_c 16.731(3)
_cell_measurement_reflns_used 1817
_cell_measurement_temperature 273(2)
_cell_measurement_theta_max 25.1
_cell_measurement_theta_min 2
_cell_volume 1000.9(3)
_computing_cell_refinement 'SAINT (Bruker, 1997)'
_computing_data_collection 'SMART (Bruker, 1997)'
_computing_data_reduction 'SAINT (Bruker, 1997)'
_computing_molecular_graphics 'SHELXTL (Sheldrick, 2008)'
_computing_publication_material 'SHELXTL (Sheldrick, 2008)'
_computing_structure_refinement 'SHELXL97 (Sheldrick, 2008)'
_computing_structure_solution 'SHELXS97 (Sheldrick, 2008)'
_diffrn_ambient_temperature 273(2)
_diffrn_measured_fraction_theta_full 0.994
_diffrn_measured_fraction_theta_max 0.994
_diffrn_measurement_device_type 'Bruker SMART CCD area-detector'
_diffrn_measurement_method '\f and \w'
_diffrn_radiation_monochromator graphite
_diffrn_radiation_source 'fine-focus sealed tube'
_diffrn_radiation_type MoK\a
_diffrn_radiation_wavelength 0.71073
_diffrn_reflns_av_R_equivalents 0.0155
_diffrn_reflns_av_sigmaI/netI 0.0297
_diffrn_reflns_limit_h_max 9
_diffrn_reflns_limit_h_min -9
_diffrn_reflns_limit_k_max 8
_diffrn_reflns_limit_k_min -9
_diffrn_reflns_limit_l_max 19
_diffrn_reflns_limit_l_min -19
_diffrn_reflns_number 5300
_diffrn_reflns_theta_full 25.05
_diffrn_reflns_theta_max 25.05
_diffrn_reflns_theta_min 2.53
_diffrn_standards_number 0
_exptl_absorpt_coefficient_mu 0.083
_exptl_absorpt_correction_T_max 0.9902
_exptl_absorpt_correction_T_min 0.9853
_exptl_absorpt_correction_type multi-scan
_exptl_absorpt_process_details '(SADABS; Sheldrick, 1996)'
_exptl_crystal_colour Colorless
_exptl_crystal_density_diffrn 1.272
_exptl_crystal_density_method 'not measured'
_exptl_crystal_description block
_exptl_crystal_F_000 404
_exptl_crystal_size_max 0.18
_exptl_crystal_size_mid 0.16
_exptl_crystal_size_min 0.12
_refine_diff_density_max 0.172
_refine_diff_density_min -0.178
_refine_ls_extinction_method none
_refine_ls_goodness_of_fit_ref 1.038
_refine_ls_hydrogen_treatment constr
_refine_ls_matrix_type full
_refine_ls_number_parameters 264
_refine_ls_number_reflns 3505
_refine_ls_number_restraints 0
_refine_ls_restrained_S_all 1.038
_refine_ls_R_factor_all 0.0607
_refine_ls_R_factor_gt 0.0425
_refine_ls_shift/su_max 0.001
_refine_ls_shift/su_mean 0.000
_refine_ls_structure_factor_coef Fsqd
_refine_ls_weighting_details 'calc w=1/[\s^2^(Fo^2^)+(0.0553P)^2^+0.1379P] where P=(Fo^2^+2Fc^2^)/3'
_refine_ls_weighting_scheme calc
_refine_ls_wR_factor_gt 0.1042
_refine_ls_wR_factor_ref 0.1171
_reflns_number_gt 2584
_reflns_number_total 3505
_reflns_threshold_expression I>2\s(I)
_cod_data_source_file fj2143.cif
_cod_data_source_block I
_cod_database_code 2219325
_cod_database_fobs_code 2219325

loop_
_symmetry_equiv_pos_as_xyz
'x, y, z'
'-x, -y, -z'

loop_
_atom_site_type_symbol
_atom_site_label
_atom_site_fract_x
_atom_site_fract_y
_atom_site_fract_z
_atom_site_U_iso_or_equiv
_atom_site_adp_type
_atom_site_calc_flag
_atom_site_refinement_flags
_atom_site_occupancy
O O1 -0.09698(15) 0.55049(16) 1.14179(8) 0.0559(3) Uani d . 1
O O2 -0.41493(16) 1.0621(2) 0.79039(8) 0.0727(4) Uani d . 1
N N1 0.17090(17) 0.46344(17) 1.19591(8) 0.0451(4) Uani d . 1
N N2 0.34291(17) 0.50949(17) 1.17773(9) 0.0436(3) Uani d . 1
N N3 0.15472(18) 0.75399(18) 1.00126(8) 0.0463(4) Uani d . 1
C C1 0.1017(2) 0.3971(2) 1.27873(10) 0.0436(4) Uani d . 1
C C2 0.1611(2) 0.4293(2) 1.34520(11) 0.0534(5) Uani d . 1
H H2 0.2455 0.4978 1.3359 0.064 Uiso calc R 1
C C3 0.0942(3) 0.3590(3) 1.42535(12) 0.0644(6) Uani d . 1
H H3 0.1348 0.3798 1.4699 0.077 Uiso calc R 1
C C4 -0.0311(3) 0.2590(3) 1.43974(13) 0.0696(6) Uani d . 1
H H4 -0.0752 0.2118 1.4938 0.084 Uiso calc R 1
C C5 -0.0915(3) 0.2288(3) 1.37361(13) 0.0641(5) Uani d . 1
H H5 -0.1778 0.1620 1.3833 0.077 Uiso calc R 1
C C6 -0.0253(2) 0.2967(2) 1.29318(11) 0.0507(4) Uani d . 1
H H6 -0.0659 0.2749 1.2488 0.061 Uiso calc R 1
C C7 0.0644(2) 0.5536(2) 1.13636(10) 0.0430(4) Uani d . 1
C C8 0.1860(2) 0.6450(2) 1.07513(10) 0.0412(4) Uani d . 1
C C9 0.3485(2) 0.6120(2) 1.10112(10) 0.0431(4) Uani d . 1
C C10 0.5167(2) 0.6735(3) 1.05804(11) 0.0573(5) Uani d . 1
H H10A 0.6070 0.5828 1.0386 0.086 Uiso calc R 1
H H10B 0.5625 0.7175 1.0960 0.086 Uiso calc R 1
H H10C 0.4894 0.7600 1.0117 0.086 Uiso calc R 1
C C11 0.4972(2) 0.3701(2) 1.19262(13) 0.0607(5) Uani d . 1
H H11A 0.5038 0.2889 1.1588 0.091 Uiso calc R 1
H H11B 0.4801 0.3187 1.2502 0.091 Uiso calc R 1
H H11C 0.6084 0.4116 1.1786 0.091 Uiso calc R 1
C C12 0.0019(2) 0.7838(2) 0.97743(10) 0.0477(4) Uani d . 1
H H12 -0.0906 0.7318 1.0099 0.057 Uiso calc R 1
C C13 -0.0321(2) 0.8980(2) 0.90021(10) 0.0442(4) Uani d . 1
C C14 0.1005(2) 0.9784(2) 0.84859(11) 0.0502(4) Uani d . 1
H H14 0.2152 0.9607 0.8628 0.060 Uiso calc R 1
C C15 0.0622(2) 1.0844(2) 0.77623(12) 0.0548(5) Uani d . 1
H H15 0.1519 1.1379 0.7420 0.066 Uiso calc R 1
C C16 -0.1063(2) 1.1126(2) 0.75369(11) 0.0493(4) Uani d . 1
H H16 -0.1304 1.1832 0.7044 0.059 Uiso calc R 1
C C17 -0.2385(2) 1.0347(2) 0.80524(11) 0.0474(4) Uani d . 1
C C18 -0.2022(2) 0.9280(2) 0.87751(11) 0.0492(4) Uani d . 1
H H18 -0.2927 0.8753 0.9115 0.059 Uiso calc R 1
C C19 -0.4469(2) 1.1295(2) 0.71019(11) 0.0482(4) Uani d . 1
C C20 -0.3803(3) 1.0387(3) 0.64795(13) 0.0618(5) Uani d . 1
H H20 -0.3083 0.9324 0.6586 0.074 Uiso calc R 1
C C21 -0.4186(3) 1.1025(3) 0.57065(14) 0.0781(7) Uani d . 1
H H21 -0.3719 1.0402 0.5283 0.094 Uiso calc R 1
C C22 -0.5239(3) 1.2556(4) 0.55469(15) 0.0885(8) Uani d . 1
H H22 -0.5492 1.2985 0.5013 0.106 Uiso calc R 1
C C23 -0.5939(3) 1.3483(3) 0.61630(18) 0.0836(7) Uani d . 1
H H23 -0.6673 1.4536 0.6049 0.100 Uiso calc R 1
C C24 -0.5555(3) 1.2854(2) 0.69626(14) 0.0621(5) Uani d . 1
H H24 -0.6020 1.3472 0.7388 0.075 Uiso calc R 1

loop_
_atom_site_aniso_label
_atom_site_aniso_U_11
_atom_site_aniso_U_22
_atom_site_aniso_U_33
_atom_site_aniso_U_12
_atom_site_aniso_U_13
_atom_site_aniso_U_23
O1 0.0386(7) 0.0680(9) 0.0613(8) -0.0141(6) -0.0158(6) -0.0009(6)
O2 0.0417(7) 0.1136(12) 0.0539(8) -0.0163(7) -0.0152(6) 0.0112(8)
N1 0.0369(7) 0.0496(9) 0.0479(9) -0.0084(6) -0.0113(6) -0.0030(7)
N2 0.0319(7) 0.0491(8) 0.0488(8) -0.0050(6) -0.0119(6) -0.0051(7)
N3 0.0424(8) 0.0543(9) 0.0427(8) -0.0071(7) -0.0114(6) -0.0085(7)
C1 0.0398(9) 0.0379(9) 0.0476(10) 0.0016(7) -0.0093(7) -0.0046(7)
C2 0.0522(10) 0.0498(11) 0.0575(12) -0.0003(9) -0.0169(9) -0.0114(9)
C3 0.0641(12) 0.0728(14) 0.0502(12) 0.0075(11) -0.0153(10) -0.0160(10)
C4 0.0636(13) 0.0783(15) 0.0484(12) 0.0006(12) -0.0003(10) 0.0024(10)
C5 0.0561(11) 0.0622(13) 0.0640(14) -0.0119(10) 0.0010(10) -0.0012(10)
C6 0.0458(10) 0.0500(11) 0.0527(11) -0.0052(8) -0.0071(8) -0.0078(8)
C7 0.0376(9) 0.0453(10) 0.0469(10) -0.0037(7) -0.0125(7) -0.0097(8)
C8 0.0369(8) 0.0476(10) 0.0400(9) -0.0061(7) -0.0095(7) -0.0092(7)
C9 0.0386(9) 0.0492(10) 0.0419(9) -0.0071(7) -0.0074(7) -0.0103(8)
C10 0.0409(10) 0.0769(14) 0.0537(11) -0.0155(9) -0.0075(8) -0.0070(10)
C11 0.0441(10) 0.0598(12) 0.0742(13) 0.0031(9) -0.0205(9) -0.0080(10)
C12 0.0426(9) 0.0555(11) 0.0445(10) -0.0105(8) -0.0102(8) -0.0044(8)
C13 0.0422(9) 0.0477(10) 0.0437(10) -0.0073(8) -0.0109(7) -0.0089(8)
C14 0.0398(9) 0.0562(11) 0.0568(11) -0.0123(8) -0.0131(8) -0.0070(9)
C15 0.0497(10) 0.0565(12) 0.0590(12) -0.0211(9) -0.0095(9) -0.0004(9)
C16 0.0508(10) 0.0451(10) 0.0497(10) -0.0113(8) -0.0128(8) 0.0020(8)
C17 0.0378(9) 0.0568(11) 0.0470(10) -0.0085(8) -0.0112(8) -0.0050(8)
C18 0.0429(9) 0.0589(11) 0.0449(10) -0.0142(8) -0.0078(8) -0.0024(8)
C19 0.0363(9) 0.0573(11) 0.0488(11) -0.0105(8) -0.0137(8) 0.0028(8)
C20 0.0598(12) 0.0541(12) 0.0644(13) -0.0029(9) -0.0083(10) -0.0070(10)
C21 0.0711(14) 0.1030(19) 0.0636(15) -0.0168(14) -0.0149(12) -0.0192(13)
C22 0.0640(14) 0.129(2) 0.0611(15) -0.0159(15) -0.0246(12) 0.0161(15)
C23 0.0583(13) 0.0630(14) 0.108(2) 0.0043(11) -0.0239(13) 0.0230(14)
C24 0.0521(11) 0.0516(12) 0.0806(15) -0.0063(9) -0.0097(10) -0.0134(10)

loop_
_atom_type_symbol
_atom_type_description
_atom_type_scat_dispersion_real
_atom_type_scat_dispersion_imag
_atom_type_scat_source
C C 0.0033 0.0016 'International Tables Vol C Tables 4.2.6.8 and 6.1.1.4'
H H 0.0000 0.0000 'International Tables Vol C Tables 4.2.6.8 and 6.1.1.4'
N N 0.0061 0.0033 'International Tables Vol C Tables 4.2.6.8 and 6.1.1.4'
O O 0.0106 0.0060 'International Tables Vol C Tables 4.2.6.8 and 6.1.1.4'

loop_
_geom_angle_atom_site_label_1
_geom_angle_atom_site_label_2
_geom_angle_atom_site_label_3
_geom_angle
C17 O2 C19 118.13(13)
C7 N1 N2 110.26(13)
C7 N1 C1 125.01(13)
N2 N1 C1 119.24(13)
C9 N2 N1 105.45(12)
C9 N2 C11 119.28(14)
N1 N2 C11 114.71(14)
C12 N3 C8 121.20(15)
C6 C1 C2 119.78(17)
C6 C1 N1 119.10(15)
C2 C1 N1 121.11(16)
C3 C2 C1 119.65(19)
C3 C2 H2 120.2
C1 C2 H2 120.2
C4 C3 C2 120.64(19)
C4 C3 H3 119.7
C2 C3 H3 119.7
C3 C4 C5 119.6(2)
C3 C4 H4 120.2
C5 C4 H4 120.2
C6 C5 C4 120.6(2)
C6 C5 H5 119.7
C4 C5 H5 119.7
C5 C6 C1 119.70(18)
C5 C6 H6 120.1
C1 C6 H6 120.1
O1 C7 N1 123.73(16)
O1 C7 C8 131.93(16)
N1 C7 C8 104.32(14)
C9 C8 N3 121.71(15)
C9 C8 C7 108.38(15)
N3 C8 C7 129.89(14)
C8 C9 N2 111.07(15)
C8 C9 C10 128.06(16)
N2 C9 C10 120.86(14)
C9 C10 H10A 109.5
C9 C10 H10B 109.5
H10A C10 H10B 109.5
C9 C10 H10C 109.5
H10A C10 H10C 109.5
H10B C10 H10C 109.5
N2 C11 H11A 109.5
N2 C11 H11B 109.5
H11A C11 H11B 109.5
N2 C11 H11C 109.5
H11A C11 H11C 109.5
H11B C11 H11C 109.5
N3 C12 C13 121.58(17)
N3 C12 H12 119.2
C13 C12 H12 119.2
C18 C13 C14 118.58(16)
C18 C13 C12 119.30(16)
C14 C13 C12 122.11(15)
C15 C14 C13 120.02(16)
C15 C14 H14 120.0
C13 C14 H14 120.0
C16 C15 C14 121.13(17)
C16 C15 H15 119.4
C14 C15 H15 119.4
C17 C16 C15 118.93(17)
C17 C16 H16 120.5
C15 C16 H16 120.5
C16 C17 C18 120.61(16)
C16 C17 O2 123.25(16)
C18 C17 O2 116.10(16)
C17 C18 C13 120.72(17)
C17 C18 H18 119.6
C13 C18 H18 119.6
C20 C19 C24 120.94(18)
C20 C19 O2 120.53(17)
C24 C19 O2 118.42(17)
C21 C20 C19 120.2(2)
C21 C20 H20 119.9
C19 C20 H20 119.9
C22 C21 C20 120.4(2)
C22 C21 H21 119.8
C20 C21 H21 119.8
C21 C22 C23 120.5(2)
C21 C22 H22 119.8
C23 C22 H22 119.8
C22 C23 C24 120.1(2)
C22 C23 H23 120.0
C24 C23 H23 120.0
C19 C24 C23 117.9(2)
C19 C24 H24 121.1
C23 C24 H24 121.1

loop_
_geom_bond_atom_site_label_1
_geom_bond_atom_site_label_2
_geom_bond_distance
O1 C7 1.2264(19)
O2 C17 1.383(2)
O2 C19 1.387(2)
N1 C7 1.399(2)
N1 N2 1.4130(18)
N1 C1 1.413(2)
N2 C9 1.376(2)
N2 C11 1.471(2)
N3 C12 1.269(2)
N3 C8 1.395(2)
C1 C6 1.382(2)
C1 C2 1.386(2)
C2 C3 1.382(3)
C2 H2 0.9300
C3 C4 1.369(3)
C3 H3 0.9300
C4 C5 1.379(3)
C4 H4 0.9300
C5 C6 1.379(3)
C5 H5 0.9300
C6 H6 0.9300
C7 C8 1.445(2)
C8 C9 1.354(2)
C9 C10 1.483(2)
C10 H10A 0.9600
C10 H10B 0.9600
C10 H10C 0.9600
C11 H11A 0.9600
C11 H11B 0.9600
C11 H11C 0.9600
C12 C13 1.462(2)
C12 H12 0.9300
C13 C18 1.386(2)
C13 C14 1.387(2)
C14 C15 1.378(2)
C14 H14 0.9300
C15 C16 1.376(2)
C15 H15 0.9300
C16 C17 1.374(2)
C16 H16 0.9300
C17 C18 1.375(2)
C18 H18 0.9300
C19 C20 1.362(3)
C19 C24 1.371(3)
C20 C21 1.353(3)
C20 H20 0.9300
C21 C22 1.346(4)
C21 H21 0.9300
C22 C23 1.366(4)
C22 H22 0.9300
C23 C24 1.393(3)
C23 H23 0.9300
C24 H24 0.9300

loop_
_cod_related_entry_id
_cod_related_entry_database
_cod_related_entry_code
1 ChemSpider 356983
